data_2106432
loop_
_publ_author_name
'Schlenker, J.L.'
'Pluth, J.J.'
'Smith, J.V.'

_publ_section_title
;
 Dehydrated natural erionite with stacking faults of the offretite type
;
_journal_name_full 'Acta Crystallographica B (24,1968-38,1982)'
_journal_page_first 3265
_journal_page_last 3268
_journal_volume 33
_journal_year 1977
_chemical_formula_sum 'Al9.1 Ca2.4 K1.6 Mg0.7 Na0.9 O72 Si26.9'
_chemical_name_systematic 'K1.6 Ca2 (Na0.9 Mg0.7 Ca0.4) (Al9.1 Si26.9 O72)'
_space_group_IT_number 194
_symmetry_space_group_name_Hall '-P 6c 2c'
_symmetry_space_group_name_H-M 'P 63/m m c'
_cell_angle_alpha 90
_cell_angle_beta 90
_cell_angle_gamma 120
_cell_formula_units_Z 1
_cell_length_a 13.252
_cell_length_b 13.252
_cell_length_c 14.81
_cell_volume 2252.416
_citation_journal_id_ASTM ACBCAR
_cod_data_source_file Schlenker_ACBCAR_1977_710.cif
_cod_data_source_block Al9.1Ca2.4K1.6Mg0.7Na0.9O72Si26.9
_cod_database_code 2106432

loop_
_symmetry_equiv_pos_as_xyz
x,y,z
x-y,x,z+1/2
-y,x-y,z
-x,-y,z+1/2
-x+y,-x,z
y,-x+y,z+1/2
-y,-x,-z+1/2
x-y,-y,-z
x,x-y,-z+1/2
y,x,-z
-x+y,y,-z+1/2
-x,-x+y,-z
-x,-y,-z
-x+y,-x,-z-1/2
y,-x+y,-z
x,y,-z-1/2
x-y,x,-z
-y,x-y,-z-1/2
y,x,z-1/2
-x+y,y,z
-x,-x+y,z-1/2
-y,-x,z
x-y,-y,z-1/2
x,x-y,z

loop_
_atom_site_label
_atom_site_type_symbol
_atom_site_fract_x
_atom_site_fract_y
_atom_site_fract_z
_atom_site_occupancy
_atom_site_U_iso_or_equiv
O1 O-2 0.0338 0.3501 0.1593 0.942 0.0
O6 O-2 0.2363 0.4726 0.25 0.95 0.0
Al2 Al+3 0.0938 0.4256 0.25 0.238 0.0
O7 O-2 0.2363 0.4726 0.75 0.05 0.0
O2 O-2 0.0338 0.3501 0.6593 0.058 0.0
Si1 Si+4 0 0.2304 0.1071 0.747 0.0
Ca2 Ca+2 0.3333 0.6667 0.25 0.19 0.0
O5 O-2 0.2523 0 0 1 0.0
Al3 Al+3 0.0938 0.4256 0.75 0.015 0.0
Na2 Na+1 0.3333 0.6667 0.75 0.0225 0.0
K1 K+1 0.5 0 0 0.2667 0.0
Mg2 Mg+2 0.3333 0.6667 0.75 0.0175 0.0
O8 O-2 0.4552 0.9104 0.25 0.95 0.0
Si2 Si+4 0.0938 0.4256 0.25 0.703 0.0
Ca3 Ca+2 0.3333 0.6667 0.75 0.01 0.0
Al1 Al+3 0 0.2304 0.1071 0.253 0.0
O3 O-2 0.093 0.186 0.1346 1 0.0
Si3 Si+4 0.0938 0.4256 0.75 0.044 0.0
Mg1 Mg+2 0.3333 0.6667 0.25 0.3325 0.0
O9 O-2 0.4552 0.9104 0.75 0.05 0.0
Na1 Na+1 0.3333 0.6667 0.25 0.4275 0.0
O4 O-2 0.1258 0.2516 0.641 1 0.0
Ca1 Ca+2 0 0 0.25 1 0.0
